data_7217834
loop_
_publ_author_name
'Piskunov, Alexandr Vladimirovich'
'Meshcheryakova, Irina N.'
'Ershova, Irina V.'
'Bogomyakov, Artem Stepanovich'
'Cherkasov, Anton'
'Fukin, Georgii K.'

_publ_section_title
;
 The reactivity of o-amidophenolate indium(III) complexes towards
 different oxidants
;
_journal_name_full 'RSC Advances'
_journal_paper_doi 10.1039/C4RA05408C
_journal_year 2014
_chemical_formula_sum 'C32 H53 Cl2 In N3 O'
_chemical_formula_weight 681.49
_chemical_name_systematic
; 
 ? 
;
_space_group_IT_number 14
_symmetry_cell_setting monoclinic
_symmetry_space_group_name_Hall '-P 2yn'
_symmetry_space_group_name_H-M 'P 1 21/n 1'
_atom_sites_solution_hydrogens geom
_atom_sites_solution_primary direct
_atom_sites_solution_secondary difmap
_audit_creation_method SHELXL-97
_cell_angle_alpha 90.00
_cell_angle_beta 96.017(2)
_cell_angle_gamma 90.00
_cell_formula_units_Z 8
_cell_length_a 11.7294(9)
_cell_length_b 17.9283(13)
_cell_length_c 32.527(2)
_cell_measurement_reflns_used 900
_cell_measurement_temperature 150(2)
_cell_measurement_theta_max 30
_cell_measurement_theta_min 2
_cell_volume 6802.4(8)
_computing_cell_refinement 'Bruker SMART'
_computing_data_collection 'Bruker SMART'
_computing_data_reduction 'Bruker SHELXTL'
_computing_molecular_graphics 'Bruker SHELXTL'
_computing_publication_material 'Bruker SHELXTL'
_computing_structure_refinement 'SHELXL-97 (Sheldrick, 2008)'
_computing_structure_solution 'SHELXS-97 (Sheldrick, 2008)'
_diffrn_ambient_temperature 150(2)
_diffrn_measured_fraction_theta_full 0.997
_diffrn_measured_fraction_theta_max 0.997
_diffrn_measurement_device_type 'CCD area detector'
_diffrn_measurement_method 'phi and omega scans'
_diffrn_radiation_monochromator graphite
_diffrn_radiation_source 'fine-focus sealed tube'
_diffrn_radiation_type MoK\a
_diffrn_radiation_wavelength 0.71073
_diffrn_reflns_av_R_equivalents 0.0692
_diffrn_reflns_av_sigmaI/netI 0.0824
_diffrn_reflns_limit_h_max 14
_diffrn_reflns_limit_h_min -11
_diffrn_reflns_limit_k_max 21
_diffrn_reflns_limit_k_min -22
_diffrn_reflns_limit_l_max 37
_diffrn_reflns_limit_l_min -40
_diffrn_reflns_number 39470
_diffrn_reflns_theta_full 26.00
_diffrn_reflns_theta_max 26.00
_diffrn_reflns_theta_min 1.79
_exptl_absorpt_coefficient_mu 0.880
_exptl_absorpt_correction_T_max 0.8794
_exptl_absorpt_correction_T_min 0.7199
_exptl_absorpt_correction_type multi-scan
_exptl_absorpt_process_details 'SADABS (Sheldrick, 1998a)'
_exptl_crystal_colour black
_exptl_crystal_density_diffrn 1.331
_exptl_crystal_density_method 'not measured'
_exptl_crystal_description prism
_exptl_crystal_F_000 2856
_exptl_crystal_size_max 0.40
_exptl_crystal_size_mid 0.27
_exptl_crystal_size_min 0.15
_refine_diff_density_max 2.752
_refine_diff_density_min -1.115
_refine_diff_density_rms 0.130
_refine_ls_extinction_method none
_refine_ls_goodness_of_fit_ref 1.073
_refine_ls_hydrogen_treatment constr
_refine_ls_matrix_type full
_refine_ls_number_parameters 731
_refine_ls_number_reflns 13342
_refine_ls_number_restraints 0
_refine_ls_restrained_S_all 1.073
_refine_ls_R_factor_all 0.0984
_refine_ls_R_factor_gt 0.0647
_refine_ls_shift/su_max 0.001
_refine_ls_shift/su_mean 0.000
_refine_ls_structure_factor_coef Fsqd
_refine_ls_weighting_details 'calc w=1/[\s^2^(Fo^2^)+(0.0649P)^2^+0.9573P] where P=(Fo^2^+2Fc^2^)/3'
_refine_ls_weighting_scheme calc
_refine_ls_wR_factor_gt 0.1331
_refine_ls_wR_factor_ref 0.1432
_reflns_number_gt 9593
_reflns_number_total 13342
_reflns_threshold_expression >2sigma(I)
_cod_data_source_file c4ra05408c1.cif
_cod_data_source_block incatclm
_cod_depositor_comments
;
The following automatic conversions were performed:

'_symmetry_cell_setting' value 'Monoclinic' changed to 'monoclinic'
according to
/usr/data/users/saulius/crontab/automatic-downloads/rss-feeds/RSC/lib/dictionaries/cif_core.dic
dictionary named 'cif_core.dic' version 2.4.2 from 2011-04-26.

Automatic conversion script
Id: cif_fix_values 2281 2013-09-26 08:29:07Z andrius 
;
_cod_original_cell_volume 6802.3(9)
_cod_original_sg_symbol_H-M P2(1)/n
_cod_database_code 7217834

loop_
_symmetry_equiv_pos_as_xyz
'x, y, z'
'-x+1/2, y+1/2, -z+1/2'
'-x, -y, -z'
'x-1/2, -y-1/2, z-1/2'

loop_
_atom_site_label
_atom_site_type_symbol
_atom_site_fract_x
_atom_site_fract_y
_atom_site_fract_z
_atom_site_U_iso_or_equiv
_atom_site_adp_type
_atom_site_occupancy
_atom_site_symmetry_multiplicity
_atom_site_calc_flag
_atom_site_refinement_flags
In1A In 0.24968(3) -0.04125(2) 0.103375(11) 0.02159(11) Uani 1 1 d .
In1B In 0.73417(3) 0.09093(2) 0.383656(11) 0.01925(11) Uani 1 1 d .
Cl1A Cl 0.22447(13) -0.05786(9) 0.02957(4) 0.0387(4) Uani 1 1 d .
Cl2A Cl 0.42608(12) -0.11266(8) 0.12389(5) 0.0423(4) Uani 1 1 d .
Cl1B Cl 0.75794(12) 0.11367(9) 0.45705(4) 0.0346(3) Uani 1 1 d .
Cl2B Cl 0.55721(11) 0.16119(8) 0.36272(5) 0.0338(3) Uani 1 1 d .
O1A O 0.2491(3) -0.00149(19) 0.16612(10) 0.0217(8) Uani 1 1 d .
O1B O 0.7350(3) 0.04668(19) 0.32180(10) 0.0190(7) Uani 1 1 d .
N1A N 0.3350(3) 0.0719(2) 0.10314(12) 0.0186(9) Uani 1 1 d .
N2A N 0.0438(4) -0.0019(2) 0.10206(13) 0.0252(10) Uani 1 1 d .
N3A N 0.1519(4) -0.1517(2) 0.11808(14) 0.0283(11) Uani 1 1 d .
N1B N 0.6474(3) -0.0216(2) 0.38585(12) 0.0196(9) Uani 1 1 d .
N2B N 0.9389(4) 0.0521(2) 0.38544(13) 0.0260(10) Uani 1 1 d .
N3B N 0.8323(4) 0.2002(2) 0.36638(13) 0.0242(10) Uani 1 1 d .
C1A C 0.3030(4) 0.0607(3) 0.17426(15) 0.0189(11) Uani 1 1 d .
C2A C 0.3162(4) 0.0919(3) 0.21500(14) 0.0180(10) Uani 1 1 d .
C3A C 0.3748(4) 0.1578(3) 0.22100(15) 0.0216(11) Uani 1 1 d .
H3AA H 0.3822 0.1784 0.2481 0.026 Uiso 1 1 calc R
C4A C 0.4253(4) 0.1976(3) 0.18973(15) 0.0197(11) Uani 1 1 d .
C5A C 0.4131(4) 0.1696(3) 0.15075(15) 0.0208(11) Uani 1 1 d .
H5AA H 0.4455 0.1958 0.1294 0.025 Uiso 1 1 calc R
C6A C 0.3523(4) 0.1014(3) 0.14103(14) 0.0175(11) Uani 1 1 d .
C7A C 0.2718(4) 0.0495(3) 0.25156(14) 0.0199(11) Uani 1 1 d .
C8A C 0.2910(5) 0.0946(3) 0.29161(15) 0.0287(13) Uani 1 1 d .
H8AA H 0.2623 0.0663 0.3142 0.043 Uiso 1 1 calc R
H8AB H 0.2498 0.1421 0.2881 0.043 Uiso 1 1 calc R
H8AC H 0.3731 0.1042 0.2982 0.043 Uiso 1 1 calc R
C9A C 0.3374(5) -0.0246(3) 0.25783(16) 0.0269(12) Uani 1 1 d .
H9AA H 0.3044 -0.0543 0.2790 0.040 Uiso 1 1 calc R
H9AB H 0.4182 -0.0144 0.2668 0.040 Uiso 1 1 calc R
H9AC H 0.3312 -0.0523 0.2317 0.040 Uiso 1 1 calc R
C10A C 0.1425(4) 0.0338(3) 0.24317(16) 0.0256(12) Uani 1 1 d .
H10A H 0.1155 0.0097 0.2674 0.038 Uiso 1 1 calc R
H10B H 0.1283 0.0009 0.2191 0.038 Uiso 1 1 calc R
H10C H 0.1013 0.0809 0.2376 0.038 Uiso 1 1 calc R
C11A C 0.4885(4) 0.2710(3) 0.20093(15) 0.0221(11) Uani 1 1 d .
C12A C 0.5618(5) 0.2959(4) 0.16757(18) 0.0413(16) Uani 1 1 d .
H12A H 0.5123 0.3068 0.1421 0.062 Uiso 1 1 calc R
H12B H 0.6156 0.2561 0.1623 0.062 Uiso 1 1 calc R
H12C H 0.6046 0.3409 0.1768 0.062 Uiso 1 1 calc R
C13A C 0.3990(5) 0.3308(3) 0.2076(2) 0.0433(17) Uani 1 1 d .
H13A H 0.3463 0.3364 0.1824 0.065 Uiso 1 1 calc R
H13B H 0.4376 0.3784 0.2144 0.065 Uiso 1 1 calc R
H13C H 0.3557 0.3158 0.2305 0.065 Uiso 1 1 calc R
C14A C 0.5701(5) 0.2622(3) 0.24097(17) 0.0333(14) Uani 1 1 d .
H14A H 0.6110 0.3092 0.2472 0.050 Uiso 1 1 calc R
H14B H 0.6255 0.2224 0.2373 0.050 Uiso 1 1 calc R
H14C H 0.5256 0.2493 0.2639 0.050 Uiso 1 1 calc R
C15A C 0.3848(4) 0.1082(3) 0.06953(15) 0.0220(11) Uani 1 1 d .
C16A C 0.3168(5) 0.1561(3) 0.04274(15) 0.0254(12) Uani 1 1 d .
C17A C 0.3656(5) 0.1912(3) 0.01046(16) 0.0315(13) Uani 1 1 d .
H17A H 0.3216 0.2255 -0.0069 0.038 Uiso 1 1 calc R
C18A C 0.4775(5) 0.1762(3) 0.00368(16) 0.0343(14) Uani 1 1 d .
H18A H 0.5090 0.1982 -0.0192 0.041 Uiso 1 1 calc R
C19A C 0.5434(5) 0.1295(3) 0.02987(16) 0.0331(14) Uani 1 1 d .
H19A H 0.6208 0.1206 0.0251 0.040 Uiso 1 1 calc R
C20A C 0.4998(4) 0.0949(3) 0.06327(15) 0.0241(12) Uani 1 1 d .
C21A C 0.1943(5) 0.1740(3) 0.04907(18) 0.0347(14) Uani 1 1 d .
H21A H 0.1664 0.1336 0.0667 0.042 Uiso 1 1 calc R
C22A C 0.1857(6) 0.2477(4) 0.07226(19) 0.055(2) Uani 1 1 d .
H22A H 0.2285 0.2437 0.0997 0.082 Uiso 1 1 calc R
H22B H 0.1051 0.2585 0.0752 0.082 Uiso 1 1 calc R
H22C H 0.2181 0.2879 0.0567 0.082 Uiso 1 1 calc R
C23A C 0.1146(5) 0.1756(4) 0.00863(19) 0.0481(18) Uani 1 1 d .
H23A H 0.1248 0.1298 -0.0070 0.072 Uiso 1 1 calc R
H23B H 0.1331 0.2189 -0.0078 0.072 Uiso 1 1 calc R
H23C H 0.0348 0.1791 0.0149 0.072 Uiso 1 1 calc R
C24A C 0.5812(5) 0.0463(3) 0.09135(17) 0.0293(13) Uani 1 1 d .
H24A H 0.5380 0.0271 0.1141 0.035 Uiso 1 1 calc R
C25A C 0.6224(6) -0.0208(4) 0.0681(2) 0.0444(17) Uani 1 1 d .
H25A H 0.5561 -0.0498 0.0562 0.067 Uiso 1 1 calc R
H25B H 0.6715 -0.0522 0.0872 0.067 Uiso 1 1 calc R
H25C H 0.6661 -0.0034 0.0458 0.067 Uiso 1 1 calc R
C26A C 0.6821(5) 0.0923(4) 0.11106(19) 0.0382(15) Uani 1 1 d .
H26A H 0.6532 0.1358 0.1250 0.057 Uiso 1 1 calc R
H26B H 0.7290 0.1090 0.0896 0.057 Uiso 1 1 calc R
H26C H 0.7289 0.0616 0.1313 0.057 Uiso 1 1 calc R
C27A C 0.0278(5) 0.0668(3) 0.12545(17) 0.0306(13) Uani 1 1 d .
H27A H -0.0542 0.0780 0.1246 0.046 Uiso 1 1 calc R
H27B H 0.0669 0.1083 0.1132 0.046 Uiso 1 1 calc R
H27C H 0.0601 0.0601 0.1542 0.046 Uiso 1 1 calc R
C28A C -0.0153(5) 0.0079(3) 0.05977(17) 0.0360(14) Uani 1 1 d .
H28A H -0.0963 0.0196 0.0615 0.054 Uiso 1 1 calc R
H28B H -0.0093 -0.0382 0.0440 0.054 Uiso 1 1 calc R
H28C H 0.0207 0.0488 0.0459 0.054 Uiso 1 1 calc R
C29A C -0.0089(5) -0.0644(3) 0.1234(2) 0.0370(15) Uani 1 1 d .
H29A H -0.0934 -0.0603 0.1188 0.044 Uiso 1 1 calc R
H29B H 0.0140 -0.0609 0.1535 0.044 Uiso 1 1 calc R
C30A C 0.0277(5) -0.1392(3) 0.10779(19) 0.0358(14) Uani 1 1 d .
H30A H -0.0154 -0.1793 0.1203 0.043 Uiso 1 1 calc R
H30B H 0.0089 -0.1416 0.0774 0.043 Uiso 1 1 calc R
C31A C 0.1767(5) -0.1723(3) 0.16222(18) 0.0393(15) Uani 1 1 d .
H31A H 0.1334 -0.2172 0.1679 0.059 Uiso 1 1 calc R
H31B H 0.1541 -0.1312 0.1796 0.059 Uiso 1 1 calc R
H31C H 0.2589 -0.1819 0.1684 0.059 Uiso 1 1 calc R
C32A C 0.1877(6) -0.2146(3) 0.0928(2) 0.0456(17) Uani 1 1 d .
H32A H 0.1402 -0.2583 0.0970 0.068 Uiso 1 1 calc R
H32B H 0.2683 -0.2265 0.1011 0.068 Uiso 1 1 calc R
H32C H 0.1781 -0.2005 0.0635 0.068 Uiso 1 1 calc R
C1B C 0.6836(4) -0.0171(3) 0.31490(15) 0.0186(11) Uani 1 1 d .
C2B C 0.6746(4) -0.0525(3) 0.27517(14) 0.0170(10) Uani 1 1 d .
C3B C 0.6189(4) -0.1202(3) 0.27090(15) 0.0189(11) Uani 1 1 d .
H3BA H 0.6144 -0.1439 0.2447 0.023 Uiso 1 1 calc R
C4B C 0.5675(4) -0.1571(3) 0.30329(15) 0.0183(11) Uani 1 1 d .
C5B C 0.5764(4) -0.1245(3) 0.34138(15) 0.0201(11) Uani 1 1 d .
H5BA H 0.5436 -0.1487 0.3633 0.024 Uiso 1 1 calc R
C6B C 0.6337(4) -0.0553(3) 0.34895(14) 0.0168(10) Uani 1 1 d .
C7B C 0.7191(4) -0.0134(3) 0.23802(14) 0.0184(11) Uani 1 1 d .
C8B C 0.8491(4) 0.0029(3) 0.24663(16) 0.0285(13) Uani 1 1 d .
H8BA H 0.8624 0.0379 0.2698 0.043 Uiso 1 1 calc R
H8BB H 0.8770 0.0248 0.2219 0.043 Uiso 1 1 calc R
H8BC H 0.8903 -0.0437 0.2536 0.043 Uiso 1 1 calc R
C9B C 0.6526(5) 0.0593(3) 0.22919(16) 0.0266(12) Uani 1 1 d .
H9BA H 0.5722 0.0479 0.2200 0.040 Uiso 1 1 calc R
H9BB H 0.6861 0.0872 0.2075 0.040 Uiso 1 1 calc R
H9BC H 0.6567 0.0895 0.2544 0.040 Uiso 1 1 calc R
C10B C 0.7032(5) -0.0625(3) 0.19912(15) 0.0276(12) Uani 1 1 d .
H10D H 0.6216 -0.0734 0.1922 0.041 Uiso 1 1 calc R
H10E H 0.7455 -0.1093 0.2043 0.041 Uiso 1 1 calc R
H10F H 0.7325 -0.0361 0.1760 0.041 Uiso 1 1 calc R
C11B C 0.5092(4) -0.2326(3) 0.29393(15) 0.0201(11) Uani 1 1 d .
C12B C 0.6029(5) -0.2914(3) 0.29048(19) 0.0344(14) Uani 1 1 d .
H12D H 0.6502 -0.2957 0.3171 0.052 Uiso 1 1 calc R
H12E H 0.6511 -0.2763 0.2691 0.052 Uiso 1 1 calc R
H12F H 0.5673 -0.3396 0.2831 0.052 Uiso 1 1 calc R
C13B C 0.4307(5) -0.2290(3) 0.25320(16) 0.0334(14) Uani 1 1 d .
H13D H 0.4768 -0.2186 0.2304 0.050 Uiso 1 1 calc R
H13E H 0.3740 -0.1893 0.2548 0.050 Uiso 1 1 calc R
H13F H 0.3912 -0.2769 0.2483 0.050 Uiso 1 1 calc R
C14B C 0.4364(5) -0.2559(3) 0.32835(17) 0.0335(14) Uani 1 1 d .
H14D H 0.4863 -0.2634 0.3541 0.050 Uiso 1 1 calc R
H14E H 0.3960 -0.3024 0.3205 0.050 Uiso 1 1 calc R
H14F H 0.3805 -0.2166 0.3324 0.050 Uiso 1 1 calc R
C15B C 0.5957(4) -0.0538(3) 0.42002(14) 0.0197(11) Uani 1 1 d .
C16B C 0.6628(4) -0.0982(3) 0.44886(15) 0.0235(12) Uani 1 1 d .
C17B C 0.6141(5) -0.1263(3) 0.48254(15) 0.0290(13) Uani 1 1 d .
H17B H 0.6588 -0.1573 0.5017 0.035 Uiso 1 1 calc R
C18B C 0.5023(5) -0.1106(3) 0.48908(15) 0.0274(13) Uani 1 1 d .
H18B H 0.4711 -0.1287 0.5130 0.033 Uiso 1 1 calc R
C19B C 0.4366(5) -0.0678(3) 0.46018(15) 0.0257(12) Uani 1 1 d .
H19B H 0.3593 -0.0573 0.4645 0.031 Uiso 1 1 calc R
C20B C 0.4797(4) -0.0396(3) 0.42487(14) 0.0217(11) Uani 1 1 d .
C21B C 0.7852(5) -0.1204(4) 0.44250(17) 0.0377(15) Uani 1 1 d .
H21B H 0.8125 -0.0861 0.4213 0.045 Uiso 1 1 calc R
C22B C 0.8669(5) -0.1115(4) 0.4829(2) 0.0522(19) Uani 1 1 d .
H22D H 0.8604 -0.0607 0.4936 0.078 Uiso 1 1 calc R
H22E H 0.9460 -0.1206 0.4771 0.078 Uiso 1 1 calc R
H22F H 0.8457 -0.1474 0.5035 0.078 Uiso 1 1 calc R
C23B C 0.7904(6) -0.1995(5) 0.4262(2) 0.062(2) Uani 1 1 d .
H23D H 0.7477 -0.2023 0.3987 0.092 Uiso 1 1 calc R
H23E H 0.7564 -0.2337 0.4450 0.092 Uiso 1 1 calc R
H23F H 0.8705 -0.2134 0.4244 0.092 Uiso 1 1 calc R
C24B C 0.3979(4) 0.0000(3) 0.39290(15) 0.0238(12) Uani 1 1 d .
H24B H 0.4417 0.0160 0.3696 0.029 Uiso 1 1 calc R
C25B C 0.3439(5) 0.0689(3) 0.41039(17) 0.0302(13) Uani 1 1 d .
H25D H 0.4042 0.1042 0.4203 0.045 Uiso 1 1 calc R
H25E H 0.3010 0.0542 0.4334 0.045 Uiso 1 1 calc R
H25F H 0.2917 0.0925 0.3887 0.045 Uiso 1 1 calc R
C26B C 0.3031(5) -0.0546(3) 0.37568(16) 0.0275(12) Uani 1 1 d .
H26D H 0.3379 -0.0976 0.3632 0.041 Uiso 1 1 calc R
H26E H 0.2508 -0.0292 0.3547 0.041 Uiso 1 1 calc R
H26F H 0.2602 -0.0716 0.3982 0.041 Uiso 1 1 calc R
C27B C 0.9979(5) 0.0463(4) 0.42769(17) 0.0408(16) Uani 1 1 d .
H27D H 1.0784 0.0329 0.4263 0.061 Uiso 1 1 calc R
H27E H 0.9608 0.0078 0.4430 0.061 Uiso 1 1 calc R
H27F H 0.9938 0.0944 0.4418 0.061 Uiso 1 1 calc R
C28B C 0.9556(5) -0.0200(3) 0.36400(18) 0.0314(13) Uani 1 1 d .
H28D H 1.0378 -0.0293 0.3635 0.047 Uiso 1 1 calc R
H28E H 0.9184 -0.0174 0.3356 0.047 Uiso 1 1 calc R
H28F H 0.9216 -0.0605 0.3788 0.047 Uiso 1 1 calc R
C29B C 0.9917(5) 0.1120(3) 0.3621(2) 0.0364(15) Uani 1 1 d .
H29C H 0.9678 0.1059 0.3322 0.044 Uiso 1 1 calc R
H29D H 1.0762 0.1075 0.3664 0.044 Uiso 1 1 calc R
C30B C 0.9566(5) 0.1883(3) 0.37573(19) 0.0354(14) Uani 1 1 d .
H30C H 0.9779 0.1936 0.4059 0.043 Uiso 1 1 calc R
H30D H 0.9985 0.2268 0.3615 0.043 Uiso 1 1 calc R
C31B C 0.7994(5) 0.2661(3) 0.39019(18) 0.0349(14) Uani 1 1 d .
H31D H 0.8442 0.3095 0.3830 0.052 Uiso 1 1 calc R
H31E H 0.8149 0.2559 0.4198 0.052 Uiso 1 1 calc R
H31F H 0.7176 0.2764 0.3834 0.052 Uiso 1 1 calc R
C32B C 0.8037(5) 0.2158(3) 0.32163(16) 0.0312(13) Uani 1 1 d .
H32D H 0.8453 0.2604 0.3140 0.047 Uiso 1 1 calc R
H32E H 0.7210 0.2244 0.3159 0.047 Uiso 1 1 calc R
H32F H 0.8260 0.1731 0.3055 0.047 Uiso 1 1 calc R

loop_
_atom_site_aniso_label
_atom_site_aniso_U_11
_atom_site_aniso_U_22
_atom_site_aniso_U_33
_atom_site_aniso_U_23
_atom_site_aniso_U_13
_atom_site_aniso_U_12
In1A 0.01798(19) 0.0148(2) 0.0327(2) -0.00331(16) 0.00625(15) -0.00245(15)
In1B 0.01613(19) 0.0152(2) 0.0271(2) -0.00393(15) 0.00553(14) -0.00212(15)
Cl1A 0.0406(9) 0.0435(10) 0.0344(8) -0.0119(7) 0.0143(6) -0.0083(7)
Cl2A 0.0222(7) 0.0205(8) 0.0851(11) 0.0069(8) 0.0100(7) 0.0029(6)
Cl1B 0.0379(8) 0.0380(9) 0.0293(7) -0.0097(6) 0.0101(6) -0.0105(7)
Cl2B 0.0193(7) 0.0198(7) 0.0628(9) 0.0008(7) 0.0062(6) 0.0018(6)
O1A 0.0194(18) 0.017(2) 0.0289(18) 0.0030(15) 0.0010(15) -0.0071(15)
O1B 0.0170(17) 0.0161(19) 0.0257(18) -0.0035(15) 0.0114(14) -0.0075(15)
N1A 0.015(2) 0.013(2) 0.029(2) 0.0003(17) 0.0096(18) -0.0012(17)
N2A 0.022(2) 0.020(3) 0.034(2) -0.002(2) 0.0030(19) -0.0033(19)
N3A 0.025(2) 0.015(2) 0.045(3) -0.002(2) 0.005(2) -0.006(2)
N1B 0.018(2) 0.016(2) 0.025(2) -0.0010(18) 0.0009(18) -0.0026(18)
N2B 0.022(2) 0.017(2) 0.038(3) -0.003(2) 0.000(2) -0.0006(19)
N3B 0.022(2) 0.013(2) 0.039(3) -0.0024(19) 0.009(2) -0.0031(19)
C1A 0.012(2) 0.016(3) 0.029(3) 0.005(2) 0.005(2) -0.001(2)
C2A 0.013(2) 0.017(3) 0.024(3) 0.002(2) 0.003(2) 0.003(2)
C3A 0.020(3) 0.018(3) 0.027(3) -0.003(2) 0.004(2) 0.001(2)
C4A 0.016(3) 0.014(3) 0.030(3) 0.002(2) 0.004(2) 0.002(2)
C5A 0.019(3) 0.013(3) 0.031(3) 0.006(2) 0.004(2) -0.002(2)
C6A 0.012(2) 0.015(3) 0.025(3) 0.000(2) 0.001(2) 0.005(2)
C7A 0.016(3) 0.021(3) 0.023(3) 0.005(2) 0.005(2) 0.003(2)
C8A 0.031(3) 0.030(3) 0.026(3) 0.001(2) 0.007(2) 0.000(3)
C9A 0.025(3) 0.022(3) 0.036(3) 0.005(2) 0.010(2) 0.003(2)
C10A 0.020(3) 0.021(3) 0.037(3) 0.005(2) 0.011(2) 0.002(2)
C11A 0.021(3) 0.014(3) 0.032(3) -0.002(2) 0.004(2) -0.001(2)
C12A 0.050(4) 0.033(4) 0.042(3) -0.004(3) 0.011(3) -0.020(3)
C13A 0.029(3) 0.013(3) 0.086(5) -0.009(3) -0.001(3) 0.002(3)
C14A 0.032(3) 0.020(3) 0.046(3) -0.001(3) -0.005(3) -0.008(3)
C15A 0.026(3) 0.015(3) 0.026(3) -0.001(2) 0.007(2) 0.000(2)
C16A 0.031(3) 0.018(3) 0.028(3) -0.001(2) 0.004(2) -0.004(2)
C17A 0.037(3) 0.029(3) 0.029(3) 0.007(2) 0.007(3) -0.001(3)
C18A 0.040(4) 0.038(4) 0.026(3) 0.006(3) 0.009(3) -0.002(3)
C19A 0.025(3) 0.041(4) 0.036(3) 0.004(3) 0.012(2) 0.005(3)
C20A 0.025(3) 0.021(3) 0.028(3) -0.001(2) 0.010(2) -0.003(2)
C21A 0.030(3) 0.028(3) 0.047(3) 0.017(3) 0.009(3) 0.003(3)
C22A 0.058(5) 0.065(5) 0.043(4) -0.002(3) 0.011(3) 0.038(4)
C23A 0.036(4) 0.043(4) 0.062(4) 0.011(3) -0.012(3) 0.001(3)
C24A 0.023(3) 0.026(3) 0.041(3) 0.008(3) 0.015(2) 0.004(2)
C25A 0.043(4) 0.033(4) 0.061(4) 0.007(3) 0.024(3) 0.012(3)
C26A 0.025(3) 0.036(4) 0.055(4) 0.012(3) 0.009(3) -0.002(3)
C27A 0.023(3) 0.027(3) 0.043(3) -0.005(3) 0.008(3) 0.003(2)
C28A 0.029(3) 0.035(4) 0.042(3) -0.004(3) 0.000(3) -0.003(3)
C29A 0.024(3) 0.033(4) 0.055(4) 0.005(3) 0.012(3) -0.001(3)
C30A 0.024(3) 0.024(3) 0.058(4) 0.004(3) 0.002(3) -0.013(3)
C31A 0.031(3) 0.024(3) 0.063(4) 0.012(3) 0.009(3) -0.010(3)
C32A 0.045(4) 0.015(3) 0.080(5) -0.013(3) 0.020(3) -0.008(3)
C1B 0.013(2) 0.011(3) 0.031(3) 0.000(2) 0.003(2) 0.001(2)
C2B 0.013(2) 0.017(3) 0.022(2) 0.002(2) 0.006(2) 0.001(2)
C3B 0.016(3) 0.017(3) 0.024(3) -0.002(2) 0.004(2) -0.002(2)
C4B 0.013(2) 0.015(3) 0.028(3) 0.000(2) 0.005(2) 0.000(2)
C5B 0.014(2) 0.018(3) 0.029(3) 0.004(2) 0.007(2) 0.001(2)
C6B 0.012(2) 0.016(3) 0.022(2) 0.002(2) 0.0005(19) 0.005(2)
C7B 0.017(3) 0.014(3) 0.026(3) 0.005(2) 0.008(2) -0.002(2)
C8B 0.024(3) 0.027(3) 0.036(3) 0.001(3) 0.010(2) -0.002(2)
C9B 0.030(3) 0.018(3) 0.033(3) 0.004(2) 0.009(2) 0.003(2)
C10B 0.034(3) 0.022(3) 0.029(3) 0.000(2) 0.014(2) -0.003(2)
C11B 0.022(3) 0.011(3) 0.028(3) -0.003(2) 0.007(2) -0.002(2)
C12B 0.032(3) 0.011(3) 0.060(4) -0.006(3) 0.009(3) 0.001(2)
C13B 0.035(3) 0.022(3) 0.042(3) -0.002(3) -0.001(3) -0.010(3)
C14B 0.039(3) 0.016(3) 0.047(3) -0.006(3) 0.013(3) -0.012(3)
C15B 0.025(3) 0.019(3) 0.017(2) -0.002(2) 0.008(2) -0.004(2)
C16B 0.021(3) 0.024(3) 0.026(3) -0.001(2) 0.004(2) 0.001(2)
C17B 0.038(3) 0.027(3) 0.022(3) 0.002(2) 0.001(2) 0.000(3)
C18B 0.029(3) 0.034(3) 0.021(3) 0.000(2) 0.009(2) -0.008(3)
C19B 0.022(3) 0.027(3) 0.030(3) -0.003(2) 0.009(2) -0.003(2)
C20B 0.022(3) 0.021(3) 0.022(3) -0.004(2) 0.004(2) -0.004(2)
C21B 0.029(3) 0.055(4) 0.030(3) 0.013(3) 0.006(3) 0.010(3)
C22B 0.026(3) 0.073(6) 0.056(4) 0.015(4) -0.001(3) 0.003(3)
C23B 0.046(4) 0.081(6) 0.059(4) -0.014(4) 0.013(4) 0.028(4)
C24B 0.020(3) 0.026(3) 0.027(3) 0.001(2) 0.007(2) 0.000(2)
C25B 0.027(3) 0.027(3) 0.038(3) 0.001(2) 0.009(2) 0.005(2)
C26B 0.025(3) 0.024(3) 0.033(3) 0.002(2) 0.003(2) -0.001(2)
C27B 0.028(3) 0.050(4) 0.044(4) -0.005(3) -0.002(3) 0.001(3)
C28B 0.021(3) 0.026(3) 0.049(3) -0.003(3) 0.012(3) 0.006(2)
C29B 0.016(3) 0.032(4) 0.063(4) 0.003(3) 0.015(3) -0.002(2)
C30B 0.021(3) 0.028(3) 0.059(4) -0.003(3) 0.007(3) -0.008(3)
C31B 0.038(4) 0.019(3) 0.050(4) -0.013(3) 0.014(3) -0.007(3)
C32B 0.038(3) 0.020(3) 0.037(3) 0.002(2) 0.011(3) -0.010(3)

loop_
_atom_type_symbol
_atom_type_description
_atom_type_scat_dispersion_real
_atom_type_scat_dispersion_imag
_atom_type_scat_source
C C 0.0033 0.0016 'International Tables Vol C Tables 4.2.6.8 and 6.1.1.4'
H H 0.0000 0.0000 'International Tables Vol C Tables 4.2.6.8 and 6.1.1.4'
N N 0.0061 0.0033 'International Tables Vol C Tables 4.2.6.8 and 6.1.1.4'
O O 0.0106 0.0060 'International Tables Vol C Tables 4.2.6.8 and 6.1.1.4'
Cl Cl 0.1484 0.1585 'International Tables Vol C Tables 4.2.6.8 and 6.1.1.4'
In In -0.7276 1.3100 'International Tables Vol C Tables 4.2.6.8 and 6.1.1.4'

loop_
_geom_angle_atom_site_label_1
_geom_angle_atom_site_label_2
_geom_angle_atom_site_label_3
_geom_angle
O1A In1A N1A 75.69(13)
O1A In1A N3A 92.04(14)
N1A In1A N3A 167.60(15)
O1A In1A Cl1A 165.97(10)
N1A In1A Cl1A 96.65(11)
N3A In1A Cl1A 94.97(11)
O1A In1A Cl2A 90.07(10)
N1A In1A Cl2A 96.16(11)
N3A In1A Cl2A 85.50(11)
Cl1A In1A Cl2A 102.57(6)
O1A In1A N2A 79.95(13)
N1A In1A N2A 99.96(14)
N3A In1A N2A 75.68(15)
Cl1A In1A N2A 90.03(10)
Cl2A In1A N2A 158.24(11)
O1B In1B N1B 75.44(13)
O1B In1B N3B 91.89(13)
N1B In1B N3B 167.26(14)
O1B In1B Cl1B 166.45(10)
N1B In1B Cl1B 97.20(10)
N3B In1B Cl1B 94.95(11)
O1B In1B Cl2B 90.94(10)
N1B In1B Cl2B 95.50(11)
N3B In1B Cl2B 85.85(11)
Cl1B In1B Cl2B 101.19(5)
O1B In1B N2B 79.69(13)
N1B In1B N2B 100.67(15)
N3B In1B N2B 75.30(15)
Cl1B In1B N2B 90.75(10)
Cl2B In1B N2B 158.53(11)
C1A O1A In1A 115.3(3)
C1B O1B In1B 115.8(3)
C6A N1A C15A 119.0(4)
C6A N1A In1A 112.1(3)
C15A N1A In1A 128.3(3)
C27A N2A C28A 108.0(4)
C27A N2A C29A 108.0(4)
C28A N2A C29A 110.2(4)
C27A N2A In1A 113.6(3)
C28A N2A In1A 113.8(3)
C29A N2A In1A 103.1(3)
C30A N3A C31A 110.3(4)
C30A N3A C32A 108.6(4)
C31A N3A C32A 108.1(5)
C30A N3A In1A 108.4(3)
C31A N3A In1A 110.8(3)
C32A N3A In1A 110.7(3)
C6B N1B C15B 119.4(4)
C6B N1B In1B 112.7(3)
C15B N1B In1B 127.4(3)
C27B N2B C29B 110.3(4)
C27B N2B C28B 107.7(4)
C29B N2B C28B 107.7(4)
C27B N2B In1B 113.4(3)
C29B N2B In1B 103.7(3)
C28B N2B In1B 113.9(3)
C30B N3B C31B 108.2(4)
C30B N3B C32B 110.2(4)
C31B N3B C32B 108.5(4)
C30B N3B In1B 109.0(3)
C31B N3B In1B 112.0(3)
C32B N3B In1B 108.8(3)
O1A C1A C2A 122.0(4)
O1A C1A C6A 119.9(4)
C2A C1A C6A 118.2(4)
C3A C2A C1A 118.2(5)
C3A C2A C7A 121.3(4)
C1A C2A C7A 120.4(4)
C2A C3A C4A 124.8(5)
C5A C4A C3A 118.2(5)
C5A C4A C11A 122.6(4)
C3A C4A C11A 119.2(4)
C4A C5A C6A 121.5(5)
N1A C6A C5A 124.4(5)
N1A C6A C1A 116.6(4)
C5A C6A C1A 119.0(4)
C8A C7A C9A 108.5(4)
C8A C7A C10A 107.6(4)
C9A C7A C10A 109.7(4)
C8A C7A C2A 111.3(4)
C9A C7A C2A 108.8(4)
C10A C7A C2A 111.0(4)
C12A C11A C13A 110.1(5)
C12A C11A C4A 112.2(4)
C13A C11A C4A 108.2(4)
C12A C11A C14A 106.6(4)
C13A C11A C14A 109.0(5)
C4A C11A C14A 110.7(4)
C20A C15A C16A 120.3(5)
C20A C15A N1A 120.1(4)
C16A C15A N1A 119.6(4)
C17A C16A C15A 119.3(5)
C17A C16A C21A 118.6(5)
C15A C16A C21A 122.1(5)
C18A C17A C16A 120.2(5)
C19A C18A C17A 120.2(5)
C18A C19A C20A 121.7(5)
C19A C20A C15A 118.2(5)
C19A C20A C24A 117.6(5)
C15A C20A C24A 124.1(5)
C16A C21A C22A 111.3(5)
C16A C21A C23A 113.1(5)
C22A C21A C23A 109.9(5)
C20A C24A C25A 111.4(5)
C20A C24A C26A 110.6(5)
C25A C24A C26A 111.2(5)
N2A C29A C30A 111.5(5)
N3A C30A C29A 111.5(5)
O1B C1B C2B 122.2(4)
O1B C1B C6B 119.5(4)
C2B C1B C6B 118.3(4)
C3B C2B C1B 118.0(4)
C3B C2B C7B 121.3(4)
C1B C2B C7B 120.6(4)
C2B C3B C4B 124.4(4)
C5B C4B C3B 118.2(5)
C5B C4B C11B 123.3(4)
C3B C4B C11B 118.4(4)
C4B C5B C6B 121.4(5)
N1B C6B C5B 124.1(4)
N1B C6B C1B 116.4(4)
C5B C6B C1B 119.6(4)
C9B C7B C2B 109.2(4)
C9B C7B C10B 108.6(4)
C2B C7B C10B 111.4(4)
C9B C7B C8B 110.3(4)
C2B C7B C8B 110.7(4)
C10B C7B C8B 106.8(4)
C4B C11B C13B 110.4(4)
C4B C11B C14B 111.4(4)
C13B C11B C14B 108.2(4)
C4B C11B C12B 108.2(4)
C13B C11B C12B 109.6(4)
C14B C11B C12B 108.9(4)
C16B C15B C20B 120.4(4)
C16B C15B N1B 119.3(4)
C20B C15B N1B 120.2(4)
C17B C16B C15B 119.0(5)
C17B C16B C21B 119.1(5)
C15B C16B C21B 121.8(5)
C18B C17B C16B 121.8(5)
C17B C18B C19B 118.7(5)
C18B C19B C20B 122.3(5)
C19B C20B C15B 117.6(5)
C19B C20B C24B 118.4(4)
C15B C20B C24B 123.8(4)
C23B C21B C16B 111.3(5)
C23B C21B C22B 110.4(5)
C16B C21B C22B 111.4(5)
C20B C24B C25B 112.4(4)
C20B C24B C26B 109.5(4)
C25B C24B C26B 109.7(4)
N2B C29B C30B 111.3(5)
N3B C30B C29B 111.4(5)

loop_
_geom_bond_atom_site_label_1
_geom_bond_atom_site_label_2
_geom_bond_distance
In1A O1A 2.163(3)
In1A N1A 2.263(4)
In1A N3A 2.363(4)
In1A Cl1A 2.4063(14)
In1A Cl2A 2.4649(14)
In1A N2A 2.512(4)
In1B O1B 2.164(3)
In1B N1B 2.264(4)
In1B N3B 2.370(4)
In1B Cl1B 2.4090(13)
In1B Cl2B 2.4622(14)
In1B N2B 2.495(4)
O1A C1A 1.295(6)
O1B C1B 1.302(6)
N1A C6A 1.337(6)
N1A C15A 1.447(6)
N2A C27A 1.470(7)
N2A C28A 1.484(7)
N2A C29A 1.486(7)
N3A C30A 1.476(7)
N3A C31A 1.481(7)
N3A C32A 1.482(7)
N1B C6B 1.338(6)
N1B C15B 1.441(6)
N2B C27B 1.476(7)
N2B C29B 1.489(7)
N2B C28B 1.490(7)
N3B C30B 1.474(7)
N3B C31B 1.485(7)
N3B C32B 1.486(6)
C1A C2A 1.432(7)
C1A C6A 1.472(7)
C2A C3A 1.370(7)
C2A C7A 1.548(7)
C3A C4A 1.421(7)
C4A C5A 1.357(7)
C4A C11A 1.536(7)
C5A C6A 1.434(7)
C7A C8A 1.530(7)
C7A C9A 1.537(7)
C7A C10A 1.538(7)
C11A C12A 1.520(7)
C11A C13A 1.532(7)
C11A C14A 1.541(7)
C15A C20A 1.406(7)
C15A C16A 1.409(7)
C16A C17A 1.397(7)
C16A C21A 1.507(8)
C17A C18A 1.380(8)
C18A C19A 1.373(8)
C19A C20A 1.394(7)
C20A C24A 1.524(7)
C21A C22A 1.530(9)
C21A C23A 1.532(8)
C24A C25A 1.526(8)
C24A C26A 1.527(8)
C29A C30A 1.512(8)
C1B C2B 1.434(7)
C1B C6B 1.474(7)
C2B C3B 1.378(7)
C2B C7B 1.535(6)
C3B C4B 1.430(7)
C4B C5B 1.364(7)
C4B C11B 1.533(7)
C5B C6B 1.420(7)
C7B C9B 1.531(7)
C7B C10B 1.537(7)
C7B C8B 1.550(7)
C11B C13B 1.533(7)
C11B C14B 1.535(7)
C11B C12B 1.535(7)
C15B C16B 1.407(7)
C15B C20B 1.409(7)
C16B C17B 1.383(7)
C16B C21B 1.525(7)
C17B C18B 1.379(8)
C18B C19B 1.383(7)
C19B C20B 1.398(7)
C20B C24B 1.515(7)
C21B C23B 1.518(10)
C21B C22B 1.551(8)
C24B C25B 1.525(7)
C24B C26B 1.542(7)
C29B C30B 1.508(8)
